data_4102238
loop_
_publ_author_name
'Matthew A. Boone'
'Rongbiao Tong'
'Frank E. McDonald'
'Sheri Lense'
'Rui Cao'
'Kenneth I. Hardcastle'

_publ_section_title
;
 Biomimetic Syntheses from Squalene-Like Precursors: Synthesis of
 ent-Abudinol B and Reassessment of the Structure of Muzitone
;
_journal_name_full 'Journal of the American Chemical Society'
_journal_page_first 5300
_journal_page_last 5308
_journal_paper_doi 10.1021/ja1006806
_journal_volume 132
_journal_year 2010
_chemical_absolute_configuration ad
_chemical_formula_moiety 'C45.50 H59 Br2 O6'
_chemical_formula_sum 'C45.5 H59 Br2 O6'
_chemical_formula_weight 861.75
_chemical_name_systematic
; 
 ? 
;
_space_group_IT_number 19
_symmetry_cell_setting orthorhombic
_symmetry_space_group_name_Hall 'P 2ac 2ab'
_symmetry_space_group_name_H-M 'P 21 21 21'
_atom_sites_solution_hydrogens geom
_atom_sites_solution_primary direct
_atom_sites_solution_secondary difmap
_audit_creation_method SHELXL-97
_cell_angle_alpha 90.00
_cell_angle_beta 90.00
_cell_angle_gamma 90.00
_cell_formula_units_Z 4
_cell_length_a 8.8790(4)
_cell_length_b 20.7162(7)
_cell_length_c 24.1069(8)
_cell_measurement_reflns_used 7900
_cell_measurement_temperature 200(2)
_cell_measurement_theta_max 65.51
_cell_measurement_theta_min 8.34
_cell_volume 4434.2(3)
_computing_cell_refinement 'Bruker SMART'
_computing_data_collection 'Bruker SMART'
_computing_data_reduction 'Bruker SAINT'
_computing_molecular_graphics 'Bruker SHELXTL'
_computing_publication_material 'Bruker SHELXTL'
_computing_structure_refinement 'SHELXL-97 (Sheldrick, 1997)'
_computing_structure_solution 'SHELXS-97 (Sheldrick, 1990)'
_diffrn_ambient_temperature 200(2)
_diffrn_measured_fraction_theta_full 0.880
_diffrn_measured_fraction_theta_max 0.880
_diffrn_measurement_device_type 'CCD area detector'
_diffrn_measurement_method 'phi and omega scans'
_diffrn_radiation_monochromator graphite
_diffrn_radiation_source 'fine-focus sealed tube'
_diffrn_radiation_type CuK\a
_diffrn_radiation_wavelength 1.54178
_diffrn_reflns_av_R_equivalents 0.0403
_diffrn_reflns_av_sigmaI/netI 0.0481
_diffrn_reflns_limit_h_max 9
_diffrn_reflns_limit_h_min -8
_diffrn_reflns_limit_k_max 23
_diffrn_reflns_limit_k_min -21
_diffrn_reflns_limit_l_max 24
_diffrn_reflns_limit_l_min -24
_diffrn_reflns_number 17742
_diffrn_reflns_theta_full 66.70
_diffrn_reflns_theta_max 66.70
_diffrn_reflns_theta_min 8.34
_exptl_absorpt_coefficient_mu 2.666
_exptl_absorpt_correction_T_max 0.5916
_exptl_absorpt_correction_T_min 0.3610
_exptl_absorpt_correction_type multi-scan
_exptl_absorpt_process_details SADABS
_exptl_crystal_colour colourless
_exptl_crystal_density_diffrn 1.291
_exptl_crystal_density_method 'not measured'
_exptl_crystal_description block
_exptl_crystal_F_000 1800
_exptl_crystal_size_max 0.48
_exptl_crystal_size_mid 0.32
_exptl_crystal_size_min 0.22
_platon_squeeze_details
;

 A.L. Spek (1990) Acta Cryst. A46, C34 "PLATON-A Multipurpose 
 Crystallographic Tool," Utrecht University, Utrecht, The
 Netherlands, A.L. Spek (2006)

;
_refine_diff_density_max 0.705
_refine_diff_density_min -0.496
_refine_diff_density_rms 0.064
_refine_ls_abs_structure_details 'Flack H D (1983), Acta Cryst. A39, 876-881'
_refine_ls_abs_structure_Flack 0.05(3)
_refine_ls_extinction_method none
_refine_ls_goodness_of_fit_ref 1.029
_refine_ls_hydrogen_treatment constr
_refine_ls_matrix_type full
_refine_ls_number_parameters 488
_refine_ls_number_reflns 6314
_refine_ls_number_restraints 0
_refine_ls_restrained_S_all 1.029
_refine_ls_R_factor_all 0.0650
_refine_ls_R_factor_gt 0.0553
_refine_ls_shift/su_max 0.017
_refine_ls_shift/su_mean 0.000
_refine_ls_structure_factor_coef Fsqd
_refine_ls_weighting_details 'calc w=1/[\s^2^(Fo^2^)+(0.0984P)^2^+2.7756P] where P=(Fo^2^+2Fc^2^)/3'
_refine_ls_weighting_scheme calc
_refine_ls_wR_factor_gt 0.1567
_refine_ls_wR_factor_ref 0.1651
_reflns_number_gt 5333
_reflns_number_total 6314
_reflns_threshold_expression >2sigma(I)
_cod_data_source_file ja1006806_si_002.cif
_cod_data_source_block 49
_cod_depositor_comments
;
The following automatic conversions were performed:

'_chemical_absolute_configuration' value 'AD' changed to 'ad'
according to the built-in table from CIF Core dictionary named
'cif_core.dic' version 2.4.1 from 2010-06-29.

Automatic conversion script
Id: cif_fix_values 1715 2011-07-08 13:25:40Z adriana 
;
_cod_original_formula_sum 'C45.50 H59 Br2 O6'
_cod_database_code 4102238

loop_
_symmetry_equiv_pos_as_xyz
'x, y, z'
'-x+1/2, -y, z+1/2'
'-x, y+1/2, -z+1/2'
'x+1/2, -y+1/2, -z'

loop_
_atom_site_label
_atom_site_type_symbol
_atom_site_fract_x
_atom_site_fract_y
_atom_site_fract_z
_atom_site_U_iso_or_equiv
_atom_site_adp_type
_atom_site_occupancy
_atom_site_symmetry_multiplicity
_atom_site_calc_flag
_atom_site_refinement_flags
Br1 Br 0.82625(13) 1.11348(6) 0.36427(4) 0.1204(4) Uani 1 1 d .
Br2 Br 0.69316(11) 0.63520(4) 0.13309(3) 0.0890(3) Uani 1 1 d .
C1 C 0.7409(7) 1.1043(3) 0.2930(3) 0.0620(16) Uani 1 1 d .
C2 C 0.7927(7) 1.1409(3) 0.2506(3) 0.0631(16) Uani 1 1 d .
H2 H 0.8704 1.1715 0.2571 0.076 Uiso 1 1 calc R
C3 C 0.7344(6) 1.1341(3) 0.1987(3) 0.0599(15) Uani 1 1 d .
H3 H 0.7736 1.1589 0.1689 0.072 Uiso 1 1 calc R
C4 C 0.6160(6) 1.0904(2) 0.1893(2) 0.0469(12) Uani 1 1 d .
C5 C 0.5635(7) 1.0540(3) 0.2331(2) 0.0499(13) Uani 1 1 d .
H5 H 0.4841 1.0240 0.2272 0.060 Uiso 1 1 calc R
C6 C 0.6250(7) 1.0605(3) 0.2856(3) 0.0604(15) Uani 1 1 d .
H6 H 0.5885 1.0356 0.3158 0.072 Uiso 1 1 calc R
C7 C 0.5560(6) 1.0854(2) 0.1327(2) 0.0522(13) Uani 1 1 d .
C8 C 0.3945(7) 1.0248(3) 0.0722(2) 0.0515(14) Uani 1 1 d .
H8 H 0.4446 1.0554 0.0459 0.062 Uiso 1 1 calc R
C9 C 0.4383(6) 0.9565(3) 0.0544(2) 0.0485(12) Uani 1 1 d .
C10 C 0.2738(5) 0.9084(2) 0.12537(19) 0.0391(10) Uani 1 1 d .
H10 H 0.3455 0.9334 0.1491 0.047 Uiso 1 1 calc R
C11 C 0.2727(6) 0.8387(2) 0.14452(19) 0.0430(11) Uani 1 1 d .
H11A H 0.3773 0.8221 0.1444 0.052 Uiso 1 1 calc R
H11B H 0.2139 0.8126 0.1177 0.052 Uiso 1 1 calc R
C12 C 0.2059(7) 0.8294(2) 0.2025(2) 0.0482(12) Uani 1 1 d .
H12A H 0.2017 0.7828 0.2112 0.058 Uiso 1 1 calc R
H12B H 0.2719 0.8505 0.2302 0.058 Uiso 1 1 calc R
C13 C 0.0485(6) 0.8579(3) 0.2063(2) 0.0471(12) Uani 1 1 d .
C14 C -0.0205(6) 0.8681(3) 0.2662(2) 0.0499(13) Uani 1 1 d .
H14 H -0.0766 0.8280 0.2763 0.060 Uiso 1 1 calc R
C15 C -0.1380(7) 0.9225(3) 0.2574(2) 0.0608(15) Uani 1 1 d .
H15A H -0.2406 0.9040 0.2548 0.073 Uiso 1 1 calc R
H15B H -0.1354 0.9532 0.2888 0.073 Uiso 1 1 calc R
C16 C -0.0966(7) 0.9571(3) 0.2030(2) 0.0571(14) Uani 1 1 d .
H16A H -0.1731 0.9487 0.1740 0.069 Uiso 1 1 calc R
H16B H -0.0884 1.0042 0.2089 0.069 Uiso 1 1 calc R
C17 C 0.0563(6) 0.9283(2) 0.1865(2) 0.0407(11) Uani 1 1 d .
H17 H 0.1302 0.9493 0.2121 0.049 Uiso 1 1 calc R
C18 C 0.1196(6) 0.9412(2) 0.1274(2) 0.0396(11) Uani 1 1 d .
C19 C 0.1383(6) 1.0148(2) 0.1218(2) 0.0485(13) Uani 1 1 d .
H19A H 0.1876 1.0309 0.1559 0.058 Uiso 1 1 calc R
H19B H 0.0366 1.0343 0.1203 0.058 Uiso 1 1 calc R
C20 C 0.2287(6) 1.0400(2) 0.0716(2) 0.0511(13) Uani 1 1 d .
H20A H 0.1844 1.0217 0.0374 0.061 Uiso 1 1 calc R
H20B H 0.2166 1.0875 0.0697 0.061 Uiso 1 1 calc R
C21 C 0.5950(7) 0.9373(4) 0.0757(3) 0.0704(18) Uani 1 1 d .
H21A H 0.5888 0.9268 0.1153 0.106 Uiso 1 1 calc R
H21B H 0.6650 0.9733 0.0703 0.106 Uiso 1 1 calc R
H21C H 0.6310 0.8995 0.0552 0.106 Uiso 1 1 calc R
C22 C 0.4389(9) 0.9543(3) -0.0092(2) 0.0676(16) Uani 1 1 d .
H22A H 0.4609 0.9102 -0.0216 0.101 Uiso 1 1 calc R
H22B H 0.5162 0.9837 -0.0234 0.101 Uiso 1 1 calc R
H22C H 0.3400 0.9675 -0.0232 0.101 Uiso 1 1 calc R
C23 C 0.0167(6) 0.9181(3) 0.0809(2) 0.0522(14) Uani 1 1 d .
H23A H 0.0523 0.9354 0.0454 0.078 Uiso 1 1 calc R
H23B H -0.0862 0.9331 0.0878 0.078 Uiso 1 1 calc R
H23C H 0.0179 0.8708 0.0795 0.078 Uiso 1 1 calc R
C24 C -0.0639(8) 0.8137(3) 0.1751(3) 0.0664(17) Uani 1 1 d .
H24A H -0.0227 0.8027 0.1386 0.100 Uiso 1 1 calc R
H24B H -0.1599 0.8364 0.1705 0.100 Uiso 1 1 calc R
H24C H -0.0801 0.7741 0.1966 0.100 Uiso 1 1 calc R
C25 C 0.0946(6) 0.8804(2) 0.3113(2) 0.0451(12) Uani 1 1 d .
C26 C 0.1516(6) 0.9379(2) 0.3227(2) 0.0480(13) Uani 1 1 d .
H26 H 0.1116 0.9741 0.3035 0.058 Uiso 1 1 calc R
C27 C 0.2762(6) 0.9498(2) 0.3642(2) 0.0485(12) Uani 1 1 d .
H27A H 0.2344 0.9738 0.3962 0.058 Uiso 1 1 calc R
H27B H 0.3541 0.9773 0.3468 0.058 Uiso 1 1 calc R
C28 C 0.3505(6) 0.8878(2) 0.38540(19) 0.0410(11) Uani 1 1 d .
H28 H 0.4228 0.8716 0.3568 0.049 Uiso 1 1 calc R
C29 C 0.5826(7) 0.8795(3) 0.4410(3) 0.0643(17) Uani 1 1 d .
C30 C 0.5821(8) 0.8056(3) 0.4382(2) 0.0615(16) Uani 1 1 d .
H30 H 0.6669 0.7891 0.4615 0.074 Uiso 1 1 calc R
C31 C 0.4358(8) 0.7726(3) 0.4574(2) 0.0638(16) Uani 1 1 d .
H31A H 0.4595 0.7276 0.4680 0.077 Uiso 1 1 calc R
H31B H 0.3989 0.7950 0.4910 0.077 Uiso 1 1 calc R
C32 C 0.3091(7) 0.7716(2) 0.4144(2) 0.0536(13) Uani 1 1 d .
H32A H 0.2292 0.7427 0.4288 0.064 Uiso 1 1 calc R
H32B H 0.3496 0.7512 0.3804 0.064 Uiso 1 1 calc R
C33 C 0.2333(6) 0.8353(2) 0.39706(19) 0.0432(12) Uani 1 1 d .
C34 C 0.1490(6) 0.8218(2) 0.3428(2) 0.0472(13) Uani 1 1 d .
H34A H 0.2162 0.7966 0.3182 0.057 Uiso 1 1 calc R
H34B H 0.0607 0.7943 0.3513 0.057 Uiso 1 1 calc R
C35 C 0.1239(7) 0.8568(3) 0.4423(2) 0.0566(14) Uani 1 1 d .
H35A H 0.1796 0.8645 0.4768 0.085 Uiso 1 1 calc R
H35B H 0.0486 0.8230 0.4484 0.085 Uiso 1 1 calc R
H35C H 0.0735 0.8967 0.4308 0.085 Uiso 1 1 calc R
C36 C 0.6905(9) 0.9100(4) 0.4006(3) 0.084(2) Uani 1 1 d .
H36A H 0.6598 0.8995 0.3627 0.125 Uiso 1 1 calc R
H36B H 0.7923 0.8935 0.4074 0.125 Uiso 1 1 calc R
H36C H 0.6897 0.9570 0.4056 0.125 Uiso 1 1 calc R
C37 C 0.6199(9) 0.8983(4) 0.5010(3) 0.088(2) Uani 1 1 d .
H37A H 0.6107 0.9452 0.5052 0.132 Uiso 1 1 calc R
H37B H 0.7232 0.8851 0.5097 0.132 Uiso 1 1 calc R
H37C H 0.5497 0.8768 0.5263 0.132 Uiso 1 1 calc R
C38 C 0.7042(7) 0.7371(2) 0.3712(2) 0.0549(13) Uani 1 1 d .
C39 C 0.7010(6) 0.7154(2) 0.3133(2) 0.0489(12) Uani 1 1 d .
C40 C 0.5993(6) 0.7393(3) 0.2747(2) 0.0514(14) Uani 1 1 d .
H40 H 0.5315 0.7725 0.2854 0.062 Uiso 1 1 calc R
C41 C 0.5944(7) 0.7159(3) 0.2212(2) 0.0559(14) Uani 1 1 d .
H41 H 0.5235 0.7322 0.1952 0.067 Uiso 1 1 calc R
C42 C 0.6962(7) 0.6676(3) 0.2061(3) 0.0585(14) Uani 1 1 d .
C43 C 0.7951(7) 0.6422(3) 0.2433(3) 0.0600(15) Uani 1 1 d .
H43 H 0.8607 0.6082 0.2325 0.072 Uiso 1 1 calc R
C44 C 0.7996(7) 0.6663(2) 0.2973(3) 0.0546(13) Uani 1 1 d .
H44 H 0.8698 0.6493 0.3232 0.066 Uiso 1 1 calc R
C1S C 0.246(2) 0.7455(9) 0.9985(8) 0.104(6) Uiso 0.50 1 d P
H1S1 H 0.2494 0.7204 0.9636 0.125 Uiso 0.50 1 calc PR
H1S2 H 0.2586 0.7906 0.9857 0.125 Uiso 0.50 1 calc PR
C2S C 0.063(3) 0.7495(11) 0.9995(8) 0.110(6) Uiso 0.50 1 d P
H2S1 H 0.0483 0.7021 0.9985 0.132 Uiso 0.50 1 calc PR
H2S2 H 0.0568 0.7597 1.0396 0.132 Uiso 0.50 1 calc PR
C3S C -0.085(2) 0.7641(9) 0.9886(8) 0.101(5) Uiso 0.50 1 d P
H3S1 H -0.0868 0.7554 0.9482 0.121 Uiso 0.50 1 calc PR
H3S2 H -0.0800 0.8117 0.9912 0.121 Uiso 0.50 1 calc PR
O1 O 0.5931(7) 1.1197(2) 0.09544(19) 0.0904(17) Uani 1 1 d .
O2 O 0.4549(5) 1.03778(18) 0.12734(16) 0.0585(10) Uani 1 1 d .
O3 O 0.3295(4) 0.90834(15) 0.06910(12) 0.0425(8) Uani 1 1 d .
O4 O 0.4315(4) 0.90554(17) 0.43363(14) 0.0520(9) Uani 1 1 d .
O5 O 0.6073(5) 0.7848(2) 0.38092(16) 0.0639(11) Uani 1 1 d .
O6 O 0.7874(6) 0.7150(2) 0.40642(18) 0.0789(14) Uani 1 1 d .

loop_
_atom_site_aniso_label
_atom_site_aniso_U_11
_atom_site_aniso_U_22
_atom_site_aniso_U_33
_atom_site_aniso_U_23
_atom_site_aniso_U_13
_atom_site_aniso_U_12
Br1 0.1241(8) 0.1460(9) 0.0910(6) -0.0180(6) -0.0513(6) -0.0266(7)
Br2 0.1214(7) 0.0766(4) 0.0691(5) -0.0200(3) 0.0165(5) -0.0065(4)
C1 0.050(4) 0.065(4) 0.070(4) -0.016(3) -0.018(3) 0.004(3)
C2 0.052(4) 0.046(3) 0.091(5) -0.017(3) -0.019(3) -0.004(3)
C3 0.046(3) 0.045(3) 0.088(4) -0.001(3) 0.000(3) -0.006(2)
C4 0.048(3) 0.033(2) 0.060(3) -0.005(2) -0.004(2) 0.002(2)
C5 0.049(3) 0.050(3) 0.051(3) -0.003(2) -0.005(3) -0.005(2)
C6 0.066(4) 0.059(3) 0.057(4) 0.000(3) -0.001(3) -0.002(3)
C7 0.061(3) 0.040(3) 0.055(3) 0.001(2) 0.003(3) -0.011(2)
C8 0.060(4) 0.054(3) 0.041(3) 0.008(2) -0.005(3) -0.009(2)
C9 0.047(3) 0.057(3) 0.041(3) 0.007(2) 0.001(2) 0.001(2)
C10 0.046(3) 0.037(2) 0.035(3) -0.0003(18) -0.005(2) 0.0050(19)
C11 0.055(3) 0.038(2) 0.036(3) 0.0036(18) 0.006(2) 0.009(2)
C12 0.058(3) 0.034(2) 0.052(3) 0.006(2) -0.001(3) 0.003(2)
C13 0.051(3) 0.056(3) 0.034(3) 0.008(2) -0.004(2) -0.006(2)
C14 0.043(3) 0.058(3) 0.049(3) 0.009(2) 0.001(2) 0.000(2)
C15 0.049(3) 0.078(4) 0.056(4) 0.012(3) 0.008(3) 0.007(3)
C16 0.051(4) 0.069(4) 0.052(3) 0.011(3) 0.008(3) 0.015(3)
C17 0.035(3) 0.049(3) 0.038(3) -0.002(2) 0.000(2) 0.004(2)
C18 0.044(3) 0.042(2) 0.033(3) 0.004(2) -0.004(2) 0.0054(19)
C19 0.054(3) 0.041(2) 0.051(3) 0.008(2) -0.003(3) 0.010(2)
C20 0.063(4) 0.042(3) 0.048(3) 0.010(2) -0.008(3) 0.003(2)
C21 0.044(4) 0.095(5) 0.072(4) 0.002(4) -0.008(3) 0.003(3)
C22 0.081(5) 0.078(4) 0.044(3) 0.004(3) 0.011(3) -0.003(3)
C23 0.049(3) 0.063(3) 0.045(3) 0.003(2) -0.015(2) -0.002(2)
C24 0.074(4) 0.065(4) 0.061(4) 0.007(3) -0.003(3) -0.028(3)
C25 0.045(3) 0.057(3) 0.033(3) 0.004(2) 0.007(2) 0.000(2)
C26 0.055(3) 0.046(3) 0.044(3) 0.010(2) 0.004(2) 0.012(2)
C27 0.071(4) 0.040(2) 0.035(3) -0.0009(19) -0.002(3) 0.002(2)
C28 0.048(3) 0.043(2) 0.032(3) -0.0012(18) 0.003(2) 0.004(2)
C29 0.063(4) 0.076(4) 0.054(4) -0.009(3) -0.018(3) 0.018(3)
C30 0.066(4) 0.081(4) 0.037(3) -0.004(3) -0.010(3) 0.027(3)
C31 0.089(5) 0.055(3) 0.048(3) 0.008(2) -0.007(3) 0.023(3)
C32 0.073(4) 0.042(3) 0.047(3) 0.010(2) 0.000(3) 0.011(3)
C33 0.057(3) 0.043(2) 0.029(3) 0.0082(19) -0.001(2) 0.006(2)
C34 0.054(3) 0.050(3) 0.037(3) 0.011(2) 0.008(2) -0.001(2)
C35 0.068(4) 0.068(3) 0.033(3) 0.005(2) 0.011(3) 0.012(3)
C36 0.062(4) 0.099(5) 0.089(5) -0.012(4) -0.008(4) -0.002(4)
C37 0.091(5) 0.123(6) 0.050(4) -0.031(4) -0.025(4) 0.024(4)
C38 0.058(3) 0.043(3) 0.064(4) -0.001(2) -0.003(3) 0.009(2)
C39 0.050(3) 0.038(2) 0.058(3) 0.003(2) 0.004(3) 0.003(2)
C40 0.055(4) 0.047(3) 0.053(4) 0.000(2) 0.001(3) 0.009(2)
C41 0.060(4) 0.052(3) 0.056(4) 0.006(2) 0.000(3) -0.003(3)
C42 0.061(4) 0.048(3) 0.066(4) 0.000(2) 0.012(3) -0.006(3)
C43 0.061(4) 0.042(3) 0.077(4) -0.010(3) 0.014(3) 0.000(3)
C44 0.044(3) 0.042(3) 0.078(4) 0.007(2) 0.001(3) 0.005(2)
O1 0.126(4) 0.084(3) 0.062(3) 0.012(2) -0.001(3) -0.053(3)
O2 0.066(2) 0.058(2) 0.052(2) 0.0099(18) -0.005(2) -0.0233(18)
O3 0.050(2) 0.0478(17) 0.0292(17) -0.0024(13) 0.0017(15) 0.0007(15)
O4 0.058(2) 0.056(2) 0.042(2) -0.0076(16) -0.0089(17) 0.0126(17)
O5 0.072(3) 0.074(3) 0.046(2) 0.0002(18) -0.0046(19) 0.038(2)
O6 0.090(4) 0.081(3) 0.065(3) -0.012(2) -0.026(3) 0.042(3)

loop_
_atom_type_symbol
_atom_type_description
_atom_type_scat_dispersion_real
_atom_type_scat_dispersion_imag
_atom_type_scat_source
C C 0.0181 0.0091 'International Tables Vol C Tables 4.2.6.8 and 6.1.1.4'
H H 0.0000 0.0000 'International Tables Vol C Tables 4.2.6.8 and 6.1.1.4'
O O 0.0492 0.0322 'International Tables Vol C Tables 4.2.6.8 and 6.1.1.4'
Br Br -0.6763 1.2805 'International Tables Vol C Tables 4.2.6.8 and 6.1.1.4'

loop_
_geom_angle_atom_site_label_1
_geom_angle_atom_site_label_2
_geom_angle_atom_site_label_3
_geom_angle
_geom_angle_site_symmetry_1
_geom_angle_site_symmetry_3
C2 C1 C6 121.5(6) . .
C2 C1 Br1 119.6(5) . .
C6 C1 Br1 118.9(5) . .
C1 C2 C3 120.5(5) . .
C2 C3 C4 120.0(6) . .
C5 C4 C3 118.8(5) . .
C5 C4 C7 123.4(5) . .
C3 C4 C7 117.8(5) . .
C4 C5 C6 120.8(5) . .
C1 C6 C5 118.4(6) . .
O1 C7 O2 123.5(5) . .
O1 C7 C4 124.0(5) . .
O2 C7 C4 112.5(4) . .
O2 C8 C20 109.2(5) . .
O2 C8 C9 109.4(4) . .
C20 C8 C9 116.1(5) . .
O3 C9 C8 113.8(4) . .
O3 C9 C22 103.3(4) . .
C8 C9 C22 108.0(5) . .
O3 C9 C21 110.3(4) . .
C8 C9 C21 112.1(5) . .
C22 C9 C21 108.9(5) . .
O3 C10 C11 106.7(3) . .
O3 C10 C18 109.7(4) . .
C11 C10 C18 114.0(4) . .
C10 C11 C12 113.5(4) . .
C13 C12 C11 111.3(4) . .
C12 C13 C17 108.0(4) . .
C12 C13 C24 109.5(5) . .
C17 C13 C24 116.1(5) . .
C12 C13 C14 117.6(4) . .
C17 C13 C14 100.0(4) . .
C24 C13 C14 105.8(5) . .
C25 C14 C15 115.6(5) . .
C25 C14 C13 114.6(4) . .
C15 C14 C13 103.5(4) . .
C16 C15 C14 107.1(5) . .
C17 C16 C15 104.5(4) . .
C16 C17 C13 104.4(4) . .
C16 C17 C18 119.3(4) . .
C13 C17 C18 117.7(4) . .
C23 C18 C10 111.9(4) . .
C23 C18 C19 108.2(4) . .
C10 C18 C19 109.9(4) . .
C23 C18 C17 113.8(4) . .
C10 C18 C17 106.1(4) . .
C19 C18 C17 106.9(4) . .
C18 C19 C20 117.5(4) . .
C8 C20 C19 115.5(4) . .
C26 C25 C34 119.8(5) . .
C26 C25 C14 123.9(5) . .
C34 C25 C14 116.2(5) . .
C25 C26 C27 124.3(4) . .
C26 C27 C28 113.5(4) . .
O4 C28 C33 112.3(4) . .
O4 C28 C27 105.9(4) . .
C33 C28 C27 111.3(4) . .
O4 C29 C36 110.6(5) . .
O4 C29 C30 111.2(5) . .
C36 C29 C30 113.2(5) . .
O4 C29 C37 102.7(5) . .
C36 C29 C37 111.4(6) . .
C30 C29 C37 107.2(5) . .
O5 C30 C29 109.6(5) . .
O5 C30 C31 106.4(5) . .
C29 C30 C31 115.7(5) . .
C32 C31 C30 115.0(5) . .
C31 C32 C33 119.6(5) . .
C35 C33 C28 110.9(4) . .
C35 C33 C34 110.7(5) . .
C28 C33 C34 107.8(4) . .
C35 C33 C32 109.4(4) . .
C28 C33 C32 111.2(5) . .
C34 C33 C32 106.8(4) . .
C25 C34 C33 115.9(4) . .
O6 C38 O5 123.3(5) . .
O6 C38 C39 124.2(5) . .
O5 C38 C39 112.5(5) . .
C40 C39 C44 118.8(5) . .
C40 C39 C38 122.8(5) . .
C44 C39 C38 118.3(5) . .
C41 C40 C39 121.6(5) . .
C40 C41 C42 118.3(5) . .
C43 C42 C41 121.7(6) . .
C43 C42 Br2 119.0(4) . .
C41 C42 Br2 119.3(5) . .
C42 C43 C44 119.6(5) . .
C43 C44 C39 120.1(5) . .
C3S C1S C2S 166.7(17) 4_567 .
C3S C2S C1S 164(2) . .
C2S C3S C1S 149.6(19) . 4_467
C7 O2 C8 118.0(4) . .
C9 O3 C10 117.6(4) . .
C28 O4 C29 118.1(4) . .
C38 O5 C30 118.9(4) . .

loop_
_geom_bond_atom_site_label_1
_geom_bond_atom_site_label_2
_geom_bond_distance
_geom_bond_site_symmetry_2
Br1 C1 1.888(6) .
Br2 C42 1.885(6) .
C1 C2 1.353(9) .
C1 C6 1.383(9) .
C2 C3 1.361(9) .
C3 C4 1.406(7) .
C4 C5 1.379(8) .
C4 C7 1.468(8) .
C5 C6 1.385(8) .
C7 O1 1.191(6) .
C7 O2 1.341(6) .
C8 O2 1.460(7) .
C8 C20 1.505(8) .
C8 C9 1.529(8) .
C9 O3 1.433(6) .
C9 C22 1.533(8) .
C9 C21 1.536(8) .
C10 O3 1.444(6) .
C10 C11 1.517(6) .
C10 C18 1.530(7) .
C11 C12 1.530(7) .
C12 C13 1.520(8) .
C13 C17 1.535(7) .
C13 C24 1.549(8) .
C13 C14 1.583(7) .
C14 C25 1.513(7) .
C14 C15 1.549(8) .
C15 C16 1.539(8) .
C16 C17 1.535(7) .
C17 C18 1.554(7) .
C18 C23 1.524(7) .
C18 C19 1.539(7) .
C19 C20 1.544(8) .
C25 C26 1.322(7) .
C25 C34 1.511(7) .
C26 C27 1.513(8) .
C27 C28 1.532(6) .
C28 O4 1.416(6) .
C28 C33 1.530(7) .
C29 O4 1.456(7) .
C29 C36 1.505(10) .
C29 C30 1.532(9) .
C29 C37 1.534(9) .
C30 O5 1.464(7) .
C30 C31 1.539(10) .
C31 C32 1.530(8) .
C32 C33 1.541(7) .
C33 C35 1.527(7) .
C33 C34 1.533(7) .
C38 O6 1.214(7) .
C38 O5 1.331(6) .
C38 C39 1.466(8) .
C39 C40 1.388(8) .
C39 C44 1.397(7) .
C40 C41 1.380(8) .
C41 C42 1.395(8) .
C42 C43 1.361(9) .
C43 C44 1.395(8) .
C1S C3S 1.54(3) 4_567
C1S C2S 1.62(3) .
C2S C3S 1.38(3) .
C3S C1S 1.54(3) 4_467

loop_
_geom_torsion_atom_site_label_1
_geom_torsion_atom_site_label_2
_geom_torsion_atom_site_label_3
_geom_torsion_atom_site_label_4
_geom_torsion
_geom_torsion_site_symmetry_1
_geom_torsion_site_symmetry_4
C6 C1 C2 C3 -1.9(9) . .
Br1 C1 C2 C3 178.9(4) . .
C1 C2 C3 C4 2.1(9) . .
C2 C3 C4 C5 -1.4(8) . .
C2 C3 C4 C7 179.3(5) . .
C3 C4 C5 C6 0.5(8) . .
C7 C4 C5 C6 179.7(5) . .
C2 C1 C6 C5 1.0(9) . .
Br1 C1 C6 C5 -179.8(4) . .
C4 C5 C6 C1 -0.3(9) . .
C5 C4 C7 O1 174.6(6) . .
C3 C4 C7 O1 -6.2(9) . .
C5 C4 C7 O2 -5.7(8) . .
C3 C4 C7 O2 173.5(5) . .
O2 C8 C9 O3 91.1(5) . .
C20 C8 C9 O3 -33.1(6) . .
O2 C8 C9 C22 -154.9(5) . .
C20 C8 C9 C22 80.9(6) . .
O2 C8 C9 C21 -35.0(6) . .
C20 C8 C9 C21 -159.1(5) . .
O3 C10 C11 C12 -176.0(4) . .
C18 C10 C11 C12 -54.7(6) . .
C10 C11 C12 C13 54.9(6) . .
C11 C12 C13 C17 -53.1(5) . .
C11 C12 C13 C24 74.1(5) . .
C11 C12 C13 C14 -165.2(4) . .
C12 C13 C14 C25 29.0(6) . .
C17 C13 C14 C25 -87.5(5) . .
C24 C13 C14 C25 151.6(5) . .
C12 C13 C14 C15 155.6(5) . .
C17 C13 C14 C15 39.2(5) . .
C24 C13 C14 C15 -81.7(5) . .
C25 C14 C15 C16 106.5(6) . .
C13 C14 C15 C16 -19.5(6) . .
C14 C15 C16 C17 -8.0(6) . .
C15 C16 C17 C13 33.7(6) . .
C15 C16 C17 C18 167.7(5) . .
C12 C13 C17 C16 -168.5(4) . .
C24 C13 C17 C16 68.2(6) . .
C14 C13 C17 C16 -45.0(5) . .
C12 C13 C17 C18 56.5(6) . .
C24 C13 C17 C18 -66.7(7) . .
C14 C13 C17 C18 -180.0(4) . .
O3 C10 C18 C23 45.4(5) . .
C11 C10 C18 C23 -74.1(5) . .
O3 C10 C18 C19 -74.7(5) . .
C11 C10 C18 C19 165.7(4) . .
O3 C10 C18 C17 170.1(4) . .
C11 C10 C18 C17 50.5(5) . .
C16 C17 C18 C23 -58.7(6) . .
C13 C17 C18 C23 69.4(6) . .
C16 C17 C18 C10 177.9(5) . .
C13 C17 C18 C10 -54.0(5) . .
C16 C17 C18 C19 60.6(6) . .
C13 C17 C18 C19 -171.2(4) . .
C23 C18 C19 C20 -69.0(6) . .
C10 C18 C19 C20 53.4(6) . .
C17 C18 C19 C20 168.1(4) . .
O2 C8 C20 C19 -45.1(6) . .
C9 C8 C20 C19 79.2(6) . .
C18 C19 C20 C8 -67.9(7) . .
C15 C14 C25 C26 -35.5(7) . .
C13 C14 C25 C26 84.6(6) . .
C15 C14 C25 C34 146.8(5) . .
C13 C14 C25 C34 -93.1(5) . .
C34 C25 C26 C27 3.1(8) . .
C14 C25 C26 C27 -174.6(5) . .
C25 C26 C27 C28 9.8(7) . .
C26 C27 C28 O4 -164.2(4) . .
C26 C27 C28 C33 -41.8(6) . .
O4 C29 C30 O5 90.9(6) . .
C36 C29 C30 O5 -34.4(7) . .
C37 C29 C30 O5 -157.6(5) . .
O4 C29 C30 C31 -29.3(7) . .
C36 C29 C30 C31 -154.5(5) . .
C37 C29 C30 C31 82.2(7) . .
O5 C30 C31 C32 -41.6(6) . .
C29 C30 C31 C32 80.3(6) . .
C30 C31 C32 C33 -67.4(7) . .
O4 C28 C33 C35 56.6(5) . .
C27 C28 C33 C35 -61.9(5) . .
O4 C28 C33 C34 177.9(4) . .
C27 C28 C33 C34 59.4(5) . .
O4 C28 C33 C32 -65.4(5) . .
C27 C28 C33 C32 176.0(4) . .
C31 C32 C33 C35 -77.0(7) . .
C31 C32 C33 C28 45.9(7) . .
C31 C32 C33 C34 163.2(5) . .
C26 C25 C34 C33 17.0(7) . .
C14 C25 C34 C33 -165.2(4) . .
C35 C33 C34 C25 74.0(6) . .
C28 C33 C34 C25 -47.5(6) . .
C32 C33 C34 C25 -167.0(4) . .
O6 C38 C39 C40 176.7(6) . .
O5 C38 C39 C40 -4.6(8) . .
O6 C38 C39 C44 0.0(9) . .
O5 C38 C39 C44 178.7(5) . .
C44 C39 C40 C41 -0.4(8) . .
C38 C39 C40 C41 -177.0(5) . .
C39 C40 C41 C42 -0.8(8) . .
C40 C41 C42 C43 2.2(8) . .
C40 C41 C42 Br2 -179.5(4) . .
C41 C42 C43 C44 -2.5(9) . .
Br2 C42 C43 C44 179.3(4) . .
C42 C43 C44 C39 1.3(8) . .
C40 C39 C44 C43 0.1(8) . .
C38 C39 C44 C43 176.9(5) . .
C3S C1S C2S C3S 161(5) 4_567 .
C1S C2S C3S C1S 178(5) . 4_467
O1 C7 O2 C8 4.0(9) . .
C4 C7 O2 C8 -175.8(5) . .
C20 C8 O2 C7 -114.5(5) . .
C9 C8 O2 C7 117.3(5) . .
C8 C9 O3 C10 -48.5(6) . .
C22 C9 O3 C10 -165.2(4) . .
C21 C9 O3 C10 78.5(6) . .
C11 C10 O3 C9 -135.9(4) . .
C18 C10 O3 C9 100.1(5) . .
C33 C28 O4 C29 101.4(5) . .
C27 C28 O4 C29 -136.8(5) . .
C36 C29 O4 C28 71.4(6) . .
C30 C29 O4 C28 -55.3(6) . .
C37 C29 O4 C28 -169.7(5) . .
O6 C38 O5 C30 -9.6(9) . .
C39 C38 O5 C30 171.6(5) . .
C29 C30 O5 C38 135.3(5) . .
C31 C30 O5 C38 -99.0(6) . .

loop_
_platon_squeeze_void_nr
_platon_squeeze_void_average_x
_platon_squeeze_void_average_y
_platon_squeeze_void_average_z
_platon_squeeze_void_volume
_platon_squeeze_void_count_electrons
1 -0.053 0.250 0.500 251.3 -1.4
2 0.022 0.750 0.000 251.3 -1.3
